data_2107381
loop_
_publ_author_name
'Dumas, Y.'

_publ_section_title
;
 Structure cristalline de l'hydrogeno bis(dihydrogenopyro-phosphate)
 tripotassique: K3 H (H2 P2 O7)2
;
_journal_name_full 'Acta Crystallographica B (24,1968-38,1982)'
_journal_page_first 3514
_journal_page_last 3519
_journal_volume 34
_journal_year 1978
_chemical_formula_sum 'H5 K3 O14 P4'
_chemical_name_systematic 'K3 H (H2 P2 O7)2'
_space_group_IT_number 15
_symmetry_space_group_name_Hall '-C 2yc'
_symmetry_space_group_name_H-M 'C 1 2/c 1'
_cell_angle_alpha 90
_cell_angle_beta 128.59
_cell_angle_gamma 90
_cell_formula_units_Z 4
_cell_length_a 17.19
_cell_length_b 8.975
_cell_length_c 10.921
_cell_volume 1316.963
_citation_journal_id_ASTM ACBCAR
_cod_data_source_file Dumas_ACBCAR_1978_1737.cif
_cod_data_source_block H5K3O14P4
_cod_database_code 2107381

loop_
_symmetry_equiv_pos_as_xyz
x,y,z
-x,y,-z+1/2
-x,-y,-z
x,-y,z-1/2
x+1/2,y+1/2,z
-x+1/2,y+1/2,-z+1/2
-x+1/2,-y+1/2,-z
x+1/2,-y+1/2,z-1/2

loop_
_atom_site_label
_atom_site_type_symbol
_atom_site_fract_x
_atom_site_fract_y
_atom_site_fract_z
_atom_site_occupancy
_atom_site_U_iso_or_equiv
O1 O-2 0.326 0.1833 0.4469 1 0.0
K2 K+1 0.3483 0.5544 0.1145 1 0.0
H2 H+1 0.664 0.178 0.532 1 0.0
O5 O-2 0.5108 0.4206 0.4204 1 0.0
H3 H+1 0.234 -0.015 0.206 1 0.0
P1 P+5 0.3227 0.1904 0.309 1 0.0
O3 O-2 0.2826 0.3318 0.2111 1 0.0
K1 K+1 0.5 -0.0594 0.25 1 0.0
O4 O-2 0.4326 0.1661 0.3635 1 0.0
O2 O-2 0.2649 0.0574 0.1928 1 0.0
H1 H+1 0.5 0.5 0.5 1 0.0
O7 O-2 0.6012 0.1845 0.4558 1 0.0
O6 O-2 0.5674 0.2473 0.6473 1 0.0
P2 P+5 0.5324 0.2602 0.4845 1 0.0
